data_7715019
loop_
_publ_author_name
'Bonnenfant, Chlo&#xeb;'
'Vadra, Nahir'
'Rouzi&#xe8;res, Mathieu'
'Cl&#xe9;rac, Rodolphe'
'Cukiernik, Fabio D.'
'Albor&#xe9;s, Pablo'

_publ_section_title
;
 Alkyl chain length influence of the functionalized diethanolamine ligand
 on the slow relaxation of the magnetization in {CoIII3DyIII3} complexes.
;
_journal_issue 6
_journal_name_full 'Dalton transactions (Cambridge, England : 2003)'
_journal_page_first 2815
_journal_page_last 2825
_journal_paper_doi 10.1039/d3dt03656a
_journal_volume 53
_journal_year 2024
_chemical_formula_sum 'C59 H122 Co3 Dy3 N4 O29'
_chemical_formula_weight 2015.89
_space_group_crystal_system monoclinic
_space_group_IT_number 9
_space_group_name_Hall 'C -2yc'
_space_group_name_H-M_alt 'C 1 c 1'
_atom_sites_solution_hydrogens mixed
_audit_creation_method SHELXL-2014/7
_audit_update_record
;
2023-11-14 deposited with the CCDC.	2024-01-04 downloaded from the CCDC.
;
_cell_angle_alpha 90
_cell_angle_beta 90.159(2)
_cell_angle_gamma 90
_cell_formula_units_Z 4
_cell_length_a 16.3759(4)
_cell_length_b 19.4907(5)
_cell_length_c 27.2707(6)
_cell_measurement_reflns_used 11241
_cell_measurement_temperature 293(2)
_cell_measurement_theta_max 26.9090
_cell_measurement_theta_min 3.5700
_cell_volume 8704.2(4)
_computing_cell_refinement 'CrysAlisPro 1.171.41.95a (Rigaku OD, 2021)'
_computing_data_collection 'CrysAlisPro 1.171.41.95a (Rigaku OD, 2021)'
_computing_data_reduction 'CrysAlisPro 1.171.41.95a (Rigaku OD, 2021)'
_computing_structure_refinement 'SHELXL-2014/7 (Sheldrick, 2014)'
_diffrn_ambient_temperature 293(2)
_diffrn_detector_area_resol_mean 16.1158
_diffrn_measured_fraction_theta_full 0.997
_diffrn_measured_fraction_theta_max 0.980
_diffrn_measurement_device 'four-circle diffractometer'
_diffrn_measurement_device_type 'Xcalibur, Eos, Gemini'
_diffrn_measurement_method '\w scans'
_diffrn_radiation_type MoK\a
_diffrn_radiation_wavelength 0.71073
_diffrn_reflns_av_R_equivalents 0.0429
_diffrn_reflns_av_unetI/netI 0.0624
_diffrn_reflns_Laue_measured_fraction_full 0.997
_diffrn_reflns_Laue_measured_fraction_max 0.980
_diffrn_reflns_limit_h_max 17
_diffrn_reflns_limit_h_min -20
_diffrn_reflns_limit_k_max 24
_diffrn_reflns_limit_k_min -24
_diffrn_reflns_limit_l_max 34
_diffrn_reflns_limit_l_min -34
_diffrn_reflns_number 25479
_diffrn_reflns_point_group_measured_fraction_full 0.714
_diffrn_reflns_point_group_measured_fraction_max 0.691
_diffrn_reflns_theta_full 25.242
_diffrn_reflns_theta_max 26.997
_diffrn_reflns_theta_min 3.333
_diffrn_source 'fine-focus sealed X-ray tube'
_diffrn_source_type 'Enhance (Mo) X-ray Source'
_exptl_absorpt_coefficient_mu 3.171
_exptl_absorpt_correction_T_max 1.00000
_exptl_absorpt_correction_T_min 0.68911
_exptl_absorpt_correction_type multi-scan
_exptl_absorpt_process_details
;
CrysAlisPro 1.171.41.95a (Rigaku Oxford Diffraction, 2021)
Empirical absorption correction using spherical harmonics,
implemented in SCALE3 ABSPACK scaling algorithm.
;
_exptl_crystal_colour 'dark red'
_exptl_crystal_density_diffrn 1.538
_exptl_crystal_description prism
_exptl_crystal_F_000 4060
_exptl_crystal_size_max 0.49
_exptl_crystal_size_mid 0.24
_exptl_crystal_size_min 0.22
_refine_diff_density_max 2.416
_refine_diff_density_min -0.971
_refine_diff_density_rms 0.168
_refine_ls_abs_structure_details
;
 Flack x determined using 2392 quotients [(I+)-(I-)]/[(I+)+(I-)]
 (Parsons, Flack and Wagner, Acta Cryst. B69 (2013) 249-259).
;
_refine_ls_abs_structure_Flack -0.01(3)
_refine_ls_extinction_method none
_refine_ls_goodness_of_fit_ref 1.040
_refine_ls_hydrogen_treatment constr
_refine_ls_matrix_type full
_refine_ls_number_parameters 928
_refine_ls_number_reflns 13127
_refine_ls_number_restraints 668
_refine_ls_restrained_S_all 1.018
_refine_ls_R_factor_all 0.0979
_refine_ls_R_factor_gt 0.0697
_refine_ls_shift/su_max 0.000
_refine_ls_shift/su_mean 0.000
_refine_ls_structure_factor_coef Fsqd
_refine_ls_weighting_details 'w=1/[\s^2^(Fo^2^)+(0.1411P)^2^+135.6147P] where P=(Fo^2^+2Fc^2^)/3'
_refine_ls_weighting_scheme calc
_refine_ls_wR_factor_gt 0.1939
_refine_ls_wR_factor_ref 0.2422
_reflns_Friedel_coverage 0.409
_reflns_Friedel_fraction_full 0.430
_reflns_Friedel_fraction_max 0.402
_reflns_number_gt 10271
_reflns_number_total 13127
_reflns_threshold_expression 'I > 2\s(I)'
_cod_data_source_file d3dt03656a2.cif
_cod_data_source_block shelx
_cod_depositor_comments 'Adding full bibliography for 7715018--7715021.cif.'
_cod_original_sg_symbol_H-M 'C c'
_cod_database_code 7715019
_shelx_shelxl_version_number 2014/7
_shelx_space_group_comment
;
The symmetry employed for this shelxl refinement is uniquely defined
by the following loop, which should always be used as a source of
symmetry information in preference to the above space-group names.
They are only intended as comments.
;

loop_
_space_group_symop_operation_xyz
'x, y, z'
'x, -y, z+1/2'
'x+1/2, y+1/2, z'
'x+1/2, -y+1/2, z+1/2'

loop_
_atom_site_label
_atom_site_type_symbol
_atom_site_fract_x
_atom_site_fract_y
_atom_site_fract_z
_atom_site_U_iso_or_equiv
_atom_site_adp_type
_atom_site_occupancy
_atom_site_site_symmetry_order
_atom_site_calc_flag
_atom_site_refinement_flags_posn
_atom_site_refinement_flags_adp
_atom_site_refinement_flags_occupancy
_atom_site_disorder_assembly
_atom_site_disorder_group
Dy1 Dy 0.09012(7) 0.17336(6) 0.16808(4) 0.0504(3) Uani 1 1 d . . . . .
Dy2 Dy 0.05192(7) 0.11250(5) 0.30261(4) 0.0475(3) Uani 1 1 d . . . . .
Dy3 Dy 0.27614(8) 0.12896(6) 0.25432(5) 0.0532(3) Uani 1 1 d . . . . .
Co4 Co -0.0784(2) 0.10436(16) 0.20903(12) 0.0485(7) Uani 1 1 d . . . . .
Co5 Co 0.1966(2) 0.21577(17) 0.34655(12) 0.0551(8) Uani 1 1 d . . . . .
Co6 Co 0.2784(2) 0.13875(19) 0.13353(13) 0.0602(9) Uani 1 1 d . . . . .
O8 O -0.0275(14) 0.2270(9) 0.1380(7) 0.070(5) Uani 1 1 d . . . . .
O10 O -0.0285(11) 0.0419(7) 0.2527(6) 0.054(4) Uani 1 1 d D . . . .
O6 O -0.0028(11) 0.0848(9) 0.1571(6) 0.057(4) Uani 1 1 d D . . . .
O2 O 0.2445(13) 0.2360(9) 0.2851(6) 0.065(5) Uani 1 1 d . . . . .
O4 O -0.1578(12) 0.1265(9) 0.2557(7) 0.060(4) Uani 1 1 d . . . . .
O25 O 0.0563(14) 0.1203(10) 0.3888(6) 0.069(5) Uani 1 1 d . . . . .
O11 O -0.0810(13) 0.1388(11) 0.3227(7) 0.073(5) Uani 1 1 d . . . . .
O13 O 0.2998(13) 0.0728(9) 0.1820(7) 0.070(5) Uani 1 1 d D . . . .
O12 O 0.3638(14) 0.1362(11) 0.3224(8) 0.076(5) Uani 1 1 d . . . . .
O16 O -0.1342(11) 0.1679(9) 0.1667(6) 0.057(4) Uani 1 1 d . . . . .
O17 O 0.3838(11) 0.1813(10) 0.1396(8) 0.066(5) Uani 1 1 d . . . . .
O14 O 0.1524(14) 0.1952(10) 0.4088(6) 0.070(5) Uani 1 1 d . . . . .
O18 O 0.3899(12) 0.1861(12) 0.2246(8) 0.076(5) Uani 1 1 d . . . . .
O19 O 0.3009(14) 0.2056(11) 0.3780(8) 0.072(5) Uani 1 1 d . . . . .
O20 O 0.0829(13) 0.0015(10) 0.3237(9) 0.077(6) Uani 1 1 d . . . . .
O21 O 0.2589(14) 0.2088(12) 0.0844(7) 0.071(5) Uani 1 1 d . . . . .
O22 O 0.1736(13) 0.1025(10) 0.1227(7) 0.071(6) Uani 1 1 d D . . . .
C23 C -0.1036(17) 0.2140(17) 0.1406(11) 0.071(8) Uani 1 1 d . . . . .
O23 O 0.1346(13) 0.2440(13) 0.1028(7) 0.084(6) Uani 1 1 d . . . . .
O24 O 0.0931(12) 0.2269(9) 0.3162(6) 0.061(4) Uani 1 1 d . . . . .
N25 N 0.1971(18) 0.3147(12) 0.3575(9) 0.071(6) Uani 1 1 d D U . . .
C10 C -0.1478(17) 0.1375(15) 0.3018(10) 0.058(6) Uani 1 1 d . . . . .
N26 N 0.3184(17) 0.0733(15) 0.0845(11) 0.087(7) Uani 1 1 d D U . . .
N8 N -0.1419(15) 0.0247(13) 0.1828(8) 0.065(5) Uani 1 1 d D U . . .
C9 C 0.095(2) 0.1536(17) 0.4193(10) 0.070(8) Uani 1 1 d . . . . .
C1 C 0.055(2) 0.2856(13) 0.3379(10) 0.066(7) Uani 1 1 d . . . . .
H1A H 0.0400 0.2764 0.3716 0.079 Uiso 1 1 calc R U . . .
H1B H 0.0071 0.2992 0.3196 0.079 Uiso 1 1 calc R U . . .
C2 C 0.354(2) 0.1706(17) 0.3659(11) 0.076(10) Uani 1 1 d D . . . .
C4 C 0.498(2) 0.2333(16) 0.1773(12) 0.099(8) Uani 1 1 d D U . . .
C3 C 0.4169(19) 0.1990(15) 0.1819(11) 0.066(7) Uani 1 1 d . . . . .
C6 C 0.269(2) 0.3042(15) 0.2835(16) 0.088(11) Uani 1 1 d . . . . .
H6A H 0.3246 0.3053 0.2705 0.106 Uiso 1 1 calc R U . . .
H6B H 0.2347 0.3281 0.2602 0.106 Uiso 1 1 calc R U . . .
C11 C 0.195(2) 0.2476(18) 0.0796(11) 0.076(9) Uani 1 1 d . . . . .
C12 C 0.073(2) 0.1474(17) 0.4736(11) 0.083(9) Uani 1 1 d D . . . .
C13 C -0.161(2) 0.2620(19) 0.1110(15) 0.109(10) Uani 1 1 d D U . . .
C14 C 0.206(2) 0.2968(18) 0.0387(11) 0.102(9) Uani 1 1 d D U . . .
C15A C -0.126(8) -0.041(3) 0.209(4) 0.079(11) Uani 0.5 1 d D U P A 1
H15A H -0.1078 -0.0762 0.1865 0.094 Uiso 0.5 1 calc R U P A 1
H15B H -0.1747 -0.0569 0.2257 0.094 Uiso 0.5 1 calc R U P A 1
C16A C -0.047(3) 0.048(4) 0.125(2) 0.071(14) Uani 0.5 1 d D U P A 1
H16A H -0.0126 0.0091 0.1172 0.085 Uiso 0.5 1 calc R U P A 1
H16B H -0.0483 0.0762 0.0957 0.085 Uiso 0.5 1 calc R U P A 1
C17A C -0.125(3) 0.022(5) 0.1296(15) 0.071(14) Uani 0.5 1 d D U P A 1
H17A H -0.1276 -0.0253 0.1178 0.085 Uiso 0.5 1 calc R U P A 1
H17B H -0.1644 0.0491 0.1114 0.085 Uiso 0.5 1 calc R U P A 1
C18A C -0.060(4) -0.024(2) 0.246(3) 0.071(10) Uani 0.5 1 d D U P A 1
H18A H -0.0791 -0.0391 0.2774 0.085 Uiso 0.5 1 calc R U P A 1
H18B H -0.0133 -0.0527 0.2375 0.085 Uiso 0.5 1 calc R U P A 1
C15B C -0.110(8) -0.033(3) 0.214(4) 0.079(11) Uani 0.5 1 d D U P A 2
H15C H -0.0615 -0.0522 0.1982 0.094 Uiso 0.5 1 calc R U P A 2
H15D H -0.1506 -0.0686 0.2161 0.094 Uiso 0.5 1 calc R U P A 2
C16B C -0.017(3) 0.027(3) 0.133(3) 0.071(14) Uani 0.5 1 d D U P A 2
H16C H 0.0120 -0.0111 0.1487 0.085 Uiso 0.5 1 calc R U P A 2
H16D H 0.0007 0.0303 0.0995 0.085 Uiso 0.5 1 calc R U P A 2
C17B C -0.101(3) 0.015(5) 0.1351(16) 0.071(14) Uani 0.5 1 d D U P A 2
H17C H -0.1114 -0.0322 0.1246 0.085 Uiso 0.5 1 calc R U P A 2
H17D H -0.1276 0.0446 0.1114 0.085 Uiso 0.5 1 calc R U P A 2
C18B C -0.088(4) -0.006(3) 0.264(2) 0.071(10) Uani 0.5 1 d D U P A 2
H18C H -0.1349 0.0147 0.2798 0.085 Uiso 0.5 1 calc R U P A 2
H18D H -0.0668 -0.0426 0.2848 0.085 Uiso 0.5 1 calc R U P A 2
C20 C 0.122(3) 0.3415(18) 0.3354(11) 0.093(12) Uani 1 1 d . . . . .
H20A H 0.1315 0.3542 0.3015 0.112 Uiso 1 1 calc R U . . .
H20B H 0.1040 0.3820 0.3530 0.112 Uiso 1 1 calc R U . . .
C21A C 0.204(8) 0.333(5) 0.4125(17) 0.096(12) Uani 0.5 1 d D U P B 1
H21A H 0.2400 0.3005 0.4287 0.115 Uiso 0.5 1 calc R U P B 1
H21B H 0.1507 0.3296 0.4277 0.115 Uiso 0.5 1 calc R U P B 1
C22A C 0.240(10) 0.411(5) 0.420(3) 0.115(15) Uani 0.5 1 d D U P B 1
H22A H 0.2086 0.4439 0.4006 0.138 Uiso 0.5 1 calc R U P B 1
H22B H 0.2967 0.4138 0.4095 0.138 Uiso 0.5 1 calc R U P B 1
C43A C 0.232(7) 0.428(4) 0.479(3) 0.129(16) Uani 0.5 1 d D U P B 1
H43A H 0.2066 0.3882 0.4944 0.155 Uiso 0.5 1 calc R U P B 1
H43B H 0.2861 0.4324 0.4924 0.155 Uiso 0.5 1 calc R U P B 1
C41A C 0.179(7) 0.496(5) 0.494(4) 0.15(2) Uani 0.5 1 d D U P B 1
H41A H 0.1778 0.5008 0.5291 0.221 Uiso 0.5 1 calc R U P B 1
H41B H 0.2036 0.5363 0.4800 0.221 Uiso 0.5 1 calc R U P B 1
H41C H 0.1238 0.4920 0.4820 0.221 Uiso 0.5 1 calc R U P B 1
C21B C 0.227(8) 0.328(5) 0.4106(18) 0.096(12) Uani 0.5 1 d D U P B 2
H21C H 0.2825 0.3118 0.4140 0.115 Uiso 0.5 1 calc R U P B 2
H21D H 0.1931 0.3016 0.4331 0.115 Uiso 0.5 1 calc R U P B 2
C22B C 0.222(9) 0.410(5) 0.426(3) 0.115(15) Uani 0.5 1 d D U P B 2
H22C H 0.1675 0.4239 0.4346 0.138 Uiso 0.5 1 calc R U P B 2
H22D H 0.2428 0.4392 0.3997 0.138 Uiso 0.5 1 calc R U P B 2
C43B C 0.285(7) 0.407(4) 0.473(3) 0.129(16) Uani 0.5 1 d D U P B 2
H43C H 0.2597 0.3826 0.5004 0.155 Uiso 0.5 1 calc R U P B 2
H43D H 0.3356 0.3845 0.4648 0.155 Uiso 0.5 1 calc R U P B 2
C41B C 0.299(8) 0.488(4) 0.486(4) 0.15(2) Uani 0.5 1 d D U P B 2
H41D H 0.3349 0.4922 0.5140 0.221 Uiso 0.5 1 calc R U P B 2
H41E H 0.3227 0.5112 0.4586 0.221 Uiso 0.5 1 calc R U P B 2
H41F H 0.2474 0.5093 0.4940 0.221 Uiso 0.5 1 calc R U P B 2
C24A C 0.245(3) 0.033(4) 0.071(2) 0.092(11) Uani 0.5 1 d D U P C 1
H24A H 0.2377 -0.0038 0.0949 0.110 Uiso 0.5 1 calc R U P C 1
H24B H 0.2518 0.0131 0.0391 0.110 Uiso 0.5 1 calc R U P C 1
C26A C 0.169(3) 0.083(3) 0.0721(14) 0.080(12) Uani 0.5 1 d D U P C 1
H26A H 0.1758 0.1222 0.0504 0.096 Uiso 0.5 1 calc R U P C 1
H26B H 0.1182 0.0597 0.0644 0.096 Uiso 0.5 1 calc R U P C 1
C27A C 0.375(6) 0.033(4) 0.113(3) 0.093(13) Uani 0.5 1 d D U P C 1
H27A H 0.4283 0.0532 0.1096 0.111 Uiso 0.5 1 calc R U P C 1
H27B H 0.3772 -0.0125 0.0979 0.111 Uiso 0.5 1 calc R U P C 1
C37A C 0.357(4) 0.023(4) 0.168(4) 0.099(16) Uani 0.5 1 d D U P C 1
H37A H 0.3361 -0.0226 0.1743 0.119 Uiso 0.5 1 calc R U P C 1
H37B H 0.4073 0.0287 0.1870 0.119 Uiso 0.5 1 calc R U P C 1
C24B C 0.251(3) 0.046(5) 0.054(2) 0.092(11) Uani 0.5 1 d D U P C 2
H24C H 0.2639 0.0008 0.0422 0.110 Uiso 0.5 1 calc R U P C 2
H24D H 0.2398 0.0762 0.0268 0.110 Uiso 0.5 1 calc R U P C 2
C26B C 0.176(4) 0.044(3) 0.091(2) 0.080(12) Uani 0.5 1 d D U P C 2
H26C H 0.1258 0.0418 0.0724 0.096 Uiso 0.5 1 calc R U P C 2
H26D H 0.1798 0.0028 0.1109 0.096 Uiso 0.5 1 calc R U P C 2
C27B C 0.361(6) 0.018(4) 0.108(3) 0.093(13) Uani 0.5 1 d D U P C 2
H27C H 0.4195 0.0281 0.1089 0.111 Uiso 0.5 1 calc R U P C 2
H27D H 0.3530 -0.0241 0.0904 0.111 Uiso 0.5 1 calc R U P C 2
C37B C 0.329(5) 0.011(4) 0.161(4) 0.099(16) Uani 0.5 1 d D U P C 2
H37C H 0.2845 -0.0220 0.1613 0.119 Uiso 0.5 1 calc R U P C 2
H37D H 0.3719 -0.0067 0.1819 0.119 Uiso 0.5 1 calc R U P C 2
C25A C 0.392(3) 0.100(3) 0.056(2) 0.068(12) Uani 0.5 1 d D U P C 1
H25A H 0.4388 0.1059 0.0770 0.081 Uiso 0.5 1 calc R U P C 1
H25B H 0.3791 0.1444 0.0408 0.081 Uiso 0.5 1 calc R U P C 1
C28A C 0.411(7) 0.043(4) 0.013(3) 0.107(16) Uani 0.5 1 d D U P C 1
H28A H 0.3609 0.0282 -0.0029 0.128 Uiso 0.5 1 calc R U P C 1
H28B H 0.4389 0.0036 0.0266 0.128 Uiso 0.5 1 calc R U P C 1
C35A C 0.469(5) 0.088(4) -0.024(3) 0.122(19) Uani 0.5 1 d D U P C 1
H35A H 0.5056 0.0589 -0.0427 0.146 Uiso 0.5 1 calc R U P C 1
H35B H 0.4996 0.1232 -0.0068 0.146 Uiso 0.5 1 calc R U P C 1
C60A C 0.393(8) 0.118(11) -0.056(4) 0.24(6) Uani 0.5 1 d D U P C 1
H60A H 0.4131 0.1470 -0.0814 0.353 Uiso 0.5 1 calc R U P C 1
H60B H 0.3628 0.0803 -0.0704 0.353 Uiso 0.5 1 calc R U P C 1
H60C H 0.3569 0.1436 -0.0350 0.353 Uiso 0.5 1 calc R U P C 1
C25B C 0.358(3) 0.108(3) 0.0403(18) 0.068(12) Uani 0.5 1 d D U P C 2
H25C H 0.3968 0.1413 0.0533 0.081 Uiso 0.5 1 calc R U P C 2
H25D H 0.3158 0.1341 0.0239 0.081 Uiso 0.5 1 calc R U P C 2
C28B C 0.406(7) 0.065(4) -0.002(3) 0.107(16) Uani 0.5 1 d D U P C 2
H28C H 0.3733 0.0258 -0.0106 0.128 Uiso 0.5 1 calc R U P C 2
H28D H 0.4567 0.0483 0.0120 0.128 Uiso 0.5 1 calc R U P C 2
C35B C 0.430(6) 0.104(5) -0.054(3) 0.122(19) Uani 0.5 1 d D U P C 2
H35C H 0.4551 0.1456 -0.0410 0.146 Uiso 0.5 1 calc R U P C 2
H35D H 0.4760 0.0763 -0.0641 0.146 Uiso 0.5 1 calc R U P C 2
C60B C 0.399(8) 0.132(10) -0.107(4) 0.24(6) Uani 0.5 1 d D U P C 2
H60D H 0.4435 0.1531 -0.1242 0.353 Uiso 0.5 1 calc R U P C 2
H60E H 0.3777 0.0947 -0.1261 0.353 Uiso 0.5 1 calc R U P C 2
H60F H 0.3563 0.1658 -0.1024 0.353 Uiso 0.5 1 calc R U P C 2
C30 C -0.222(2) 0.160(2) 0.3285(12) 0.116(11) Uani 1 1 d D U . . .
C32A C -0.237(4) 0.238(3) 0.322(2) 0.117(11) Uani 0.5 1 d D U P D 1
H32A H -0.2853 0.2509 0.3396 0.175 Uiso 0.5 1 calc R U P D 1
H32B H -0.1910 0.2627 0.3346 0.175 Uiso 0.5 1 calc R U P D 1
H32C H -0.2439 0.2480 0.2878 0.175 Uiso 0.5 1 calc R U P D 1
C33A C -0.218(4) 0.137(3) 0.3825(17) 0.117(11) Uani 0.5 1 d D U P D 1
H33A H -0.2668 0.1517 0.3992 0.175 Uiso 0.5 1 calc R U P D 1
H33B H -0.2147 0.0877 0.3839 0.175 Uiso 0.5 1 calc R U P D 1
H33C H -0.1712 0.1567 0.3979 0.175 Uiso 0.5 1 calc R U P D 1
C36A C -0.268(4) 0.113(3) 0.292(2) 0.117(11) Uani 0.5 1 d D U P D 1
H36A H -0.3259 0.1141 0.2993 0.175 Uiso 0.5 1 calc R U P D 1
H36B H -0.2592 0.1279 0.2594 0.175 Uiso 0.5 1 calc R U P D 1
H36C H -0.2490 0.0664 0.2960 0.175 Uiso 0.5 1 calc R U P D 1
C32B C -0.294(3) 0.187(3) 0.297(2) 0.117(11) Uani 0.5 1 d D U P D 2
H32D H -0.3381 0.1999 0.3184 0.175 Uiso 0.5 1 calc R U P D 2
H32E H -0.2762 0.2263 0.2789 0.175 Uiso 0.5 1 calc R U P D 2
H32F H -0.3118 0.1518 0.2752 0.175 Uiso 0.5 1 calc R U P D 2
C33B C -0.202(4) 0.212(3) 0.3698(19) 0.117(11) Uani 0.5 1 d D U P D 2
H33D H -0.2516 0.2249 0.3861 0.175 Uiso 0.5 1 calc R U P D 2
H33E H -0.1656 0.1908 0.3930 0.175 Uiso 0.5 1 calc R U P D 2
H33F H -0.1766 0.2516 0.3559 0.175 Uiso 0.5 1 calc R U P D 2
C36B C -0.255(4) 0.089(3) 0.345(2) 0.117(11) Uani 0.5 1 d D U P D 2
H36D H -0.3041 0.0947 0.3629 0.175 Uiso 0.5 1 calc R U P D 2
H36E H -0.2652 0.0613 0.3162 0.175 Uiso 0.5 1 calc R U P D 2
H36F H -0.2144 0.0667 0.3648 0.175 Uiso 0.5 1 calc R U P D 2
C19A C -0.235(2) 0.027(5) 0.188(6) 0.087(11) Uani 0.5 1 d D U P A 1
H19A H -0.2490 0.0171 0.2217 0.104 Uiso 0.5 1 calc R U P A 1
H19B H -0.2531 0.0738 0.1813 0.104 Uiso 0.5 1 calc R U P A 1
C34A C -0.285(5) -0.021(8) 0.155(4) 0.111(13) Uani 0.5 1 d D U P A 1
H34A H -0.2879 -0.0040 0.1217 0.133 Uiso 0.5 1 calc R U P A 1
H34B H -0.2631 -0.0669 0.1554 0.133 Uiso 0.5 1 calc R U P A 1
C58A C -0.368(4) -0.018(6) 0.180(4) 0.124(15) Uani 0.5 1 d D U P A 1
H58A H -0.3627 -0.0356 0.2132 0.149 Uiso 0.5 1 calc R U P A 1
H58B H -0.3846 0.0301 0.1829 0.149 Uiso 0.5 1 calc R U P A 1
C49A C -0.434(5) -0.057(6) 0.153(4) 0.13(2) Uani 0.5 1 d D U P A 1
H49A H -0.4847 -0.0531 0.1710 0.194 Uiso 0.5 1 calc R U P A 1
H49B H -0.4410 -0.0388 0.1210 0.194 Uiso 0.5 1 calc R U P A 1
H49C H -0.4190 -0.1046 0.1514 0.194 Uiso 0.5 1 calc R U P A 1
C19B C -0.233(2) 0.043(5) 0.187(7) 0.087(11) Uani 0.5 1 d D U P A 2
H19C H -0.2451 0.0540 0.2210 0.104 Uiso 0.5 1 calc R U P A 2
H19D H -0.2443 0.0830 0.1674 0.104 Uiso 0.5 1 calc R U P A 2
C34B C -0.289(5) -0.015(7) 0.171(4) 0.111(13) Uani 0.5 1 d D U P A 2
H34C H -0.2973 -0.0453 0.1986 0.133 Uiso 0.5 1 calc R U P A 2
H34D H -0.2613 -0.0410 0.1458 0.133 Uiso 0.5 1 calc R U P A 2
C58B C -0.373(5) 0.004(5) 0.151(4) 0.124(15) Uani 0.5 1 d D U P A 2
H58C H -0.3677 0.0482 0.1349 0.149 Uiso 0.5 1 calc R U P A 2
H58D H -0.4085 0.0110 0.1790 0.149 Uiso 0.5 1 calc R U P A 2
C49B C -0.418(6) -0.043(6) 0.116(4) 0.13(2) Uani 0.5 1 d D U P A 2
H49D H -0.4700 -0.0226 0.1071 0.194 Uiso 0.5 1 calc R U P A 2
H49E H -0.3864 -0.0490 0.0865 0.194 Uiso 0.5 1 calc R U P A 2
H49F H -0.4275 -0.0865 0.1309 0.194 Uiso 0.5 1 calc R U P A 2
C31A C -0.121(5) 0.328(3) 0.098(3) 0.114(10) Uani 0.5 1 d D U P E 1
H31A H -0.0717 0.3185 0.0806 0.172 Uiso 0.5 1 calc R U P E 1
H31B H -0.1575 0.3539 0.0777 0.172 Uiso 0.5 1 calc R U P E 1
H31C H -0.1093 0.3527 0.1274 0.172 Uiso 0.5 1 calc R U P E 1
C50A C -0.169(4) 0.213(3) 0.070(2) 0.114(10) Uani 0.5 1 d D U P E 1
H50A H -0.1163 0.2061 0.0551 0.172 Uiso 0.5 1 calc R U P E 1
H50B H -0.1885 0.1696 0.0823 0.172 Uiso 0.5 1 calc R U P E 1
H50C H -0.2064 0.2304 0.0462 0.172 Uiso 0.5 1 calc R U P E 1
C51A C -0.237(3) 0.277(3) 0.138(3) 0.114(10) Uani 0.5 1 d D U P E 1
H51A H -0.2634 0.2352 0.1463 0.172 Uiso 0.5 1 calc R U P E 1
H51B H -0.2241 0.3028 0.1668 0.172 Uiso 0.5 1 calc R U P E 1
H51C H -0.2723 0.3040 0.1170 0.172 Uiso 0.5 1 calc R U P E 1
C31B C -0.119(4) 0.272(3) 0.064(2) 0.114(10) Uani 0.5 1 d D U P E 2
H31D H -0.0694 0.2975 0.0692 0.172 Uiso 0.5 1 calc R U P E 2
H31E H -0.1064 0.2285 0.0497 0.172 Uiso 0.5 1 calc R U P E 2
H31F H -0.1539 0.2975 0.0420 0.172 Uiso 0.5 1 calc R U P E 2
C50B C -0.237(3) 0.223(4) 0.102(3) 0.114(10) Uani 0.5 1 d D U P E 2
H50D H -0.2647 0.2162 0.1323 0.172 Uiso 0.5 1 calc R U P E 2
H50E H -0.2709 0.2488 0.0798 0.172 Uiso 0.5 1 calc R U P E 2
H50F H -0.2234 0.1798 0.0875 0.172 Uiso 0.5 1 calc R U P E 2
C51B C -0.170(4) 0.324(3) 0.141(3) 0.114(10) Uani 0.5 1 d D U P E 2
H51D H -0.1179 0.3457 0.1454 0.172 Uiso 0.5 1 calc R U P E 2
H51E H -0.2072 0.3552 0.1257 0.172 Uiso 0.5 1 calc R U P E 2
H51F H -0.1913 0.3115 0.1730 0.172 Uiso 0.5 1 calc R U P E 2
C38 C 0.269(3) 0.3404(15) 0.3264(19) 0.119(17) Uani 1 1 d . . . . .
H38A H 0.2631 0.3890 0.3197 0.143 Uiso 1 1 calc R U . . .
H38B H 0.3201 0.3334 0.3439 0.143 Uiso 1 1 calc R U . . .
C29A C 0.423(3) 0.163(3) 0.4067(18) 0.079(17) Uani 0.5 1 d D . P F 1
C39A C 0.507(5) 0.145(5) 0.378(4) 0.16(3) Uani 0.5 1 d D . P F 1
H39A H 0.5506 0.1395 0.4021 0.245 Uiso 0.5 1 calc R U P F 1
H39B H 0.5009 0.1027 0.3605 0.245 Uiso 0.5 1 calc R U P F 1
H39C H 0.5207 0.1811 0.3562 0.245 Uiso 0.5 1 calc R U P F 1
C40A C 0.430(5) 0.233(5) 0.439(3) 0.16(3) Uani 0.5 1 d D . P F 1
H40A H 0.4715 0.2274 0.4632 0.245 Uiso 0.5 1 calc R U P F 1
H40B H 0.4437 0.2703 0.4175 0.245 Uiso 0.5 1 calc R U P F 1
H40C H 0.3785 0.2419 0.4542 0.245 Uiso 0.5 1 calc R U P F 1
C47A C 0.389(6) 0.099(5) 0.439(4) 0.16(3) Uani 0.5 1 d D . P F 1
H47A H 0.4266 0.0892 0.4651 0.245 Uiso 0.5 1 calc R U P F 1
H47B H 0.3366 0.1100 0.4521 0.245 Uiso 0.5 1 calc R U P F 1
H47C H 0.3843 0.0589 0.4182 0.245 Uiso 0.5 1 calc R U P F 1
C29B C 0.435(3) 0.150(3) 0.3947(19) 0.079(17) Uani 0.5 1 d D . P F 2
C39B C 0.498(5) 0.216(5) 0.386(3) 0.16(3) Uani 0.5 1 d D . P F 2
H39D H 0.5491 0.2069 0.4022 0.245 Uiso 0.5 1 calc R U P F 2
H39E H 0.5079 0.2213 0.3513 0.245 Uiso 0.5 1 calc R U P F 2
H39F H 0.4742 0.2568 0.3987 0.245 Uiso 0.5 1 calc R U P F 2
C40B C 0.398(6) 0.149(5) 0.452(3) 0.16(3) Uani 0.5 1 d D . P F 2
H40D H 0.4410 0.1370 0.4742 0.245 Uiso 0.5 1 calc R U P F 2
H40E H 0.3777 0.1938 0.4597 0.245 Uiso 0.5 1 calc R U P F 2
H40F H 0.3549 0.1161 0.4539 0.245 Uiso 0.5 1 calc R U P F 2
C47B C 0.480(5) 0.075(5) 0.381(3) 0.16(3) Uani 0.5 1 d D . P F 2
H47D H 0.5276 0.0694 0.4010 0.245 Uiso 0.5 1 calc R U P F 2
H47E H 0.4425 0.0383 0.3868 0.245 Uiso 0.5 1 calc R U P F 2
H47F H 0.4954 0.0753 0.3470 0.245 Uiso 0.5 1 calc R U P F 2
C44A C 0.003(4) 0.099(3) 0.482(3) 0.130(15) Uani 0.5 1 d D . P G 1
H44A H -0.0432 0.1137 0.4627 0.195 Uiso 0.5 1 calc R U P G 1
H44B H 0.0182 0.0536 0.4729 0.195 Uiso 0.5 1 calc R U P G 1
H44C H -0.0119 0.1001 0.5162 0.195 Uiso 0.5 1 calc R U P G 1
C45A C 0.047(5) 0.218(3) 0.490(3) 0.130(15) Uani 0.5 1 d D . P G 1
H45A H 0.0019 0.2328 0.4700 0.195 Uiso 0.5 1 calc R U P G 1
H45B H 0.0302 0.2159 0.5236 0.195 Uiso 0.5 1 calc R U P G 1
H45C H 0.0916 0.2492 0.4865 0.195 Uiso 0.5 1 calc R U P G 1
C46A C 0.144(4) 0.123(4) 0.505(3) 0.130(15) Uani 0.5 1 d D . P G 1
H46A H 0.1603 0.0785 0.4940 0.195 Uiso 0.5 1 calc R U P G 1
H46B H 0.1886 0.1547 0.5012 0.195 Uiso 0.5 1 calc R U P G 1
H46C H 0.1272 0.1214 0.5383 0.195 Uiso 0.5 1 calc R U P G 1
C44B C -0.014(3) 0.170(4) 0.478(3) 0.130(15) Uani 0.5 1 d D . P G 2
H44D H -0.0476 0.1422 0.4572 0.195 Uiso 0.5 1 calc R U P G 2
H44E H -0.0313 0.1634 0.5118 0.195 Uiso 0.5 1 calc R U P G 2
H44F H -0.0189 0.2170 0.4696 0.195 Uiso 0.5 1 calc R U P G 2
C45B C 0.121(4) 0.192(4) 0.508(3) 0.130(15) Uani 0.5 1 d D . P G 2
H45D H 0.1778 0.1803 0.5061 0.195 Uiso 0.5 1 calc R U P G 2
H45E H 0.1141 0.2394 0.4984 0.195 Uiso 0.5 1 calc R U P G 2
H45F H 0.1017 0.1858 0.5406 0.195 Uiso 0.5 1 calc R U P G 2
C46B C 0.081(5) 0.077(3) 0.495(3) 0.130(15) Uani 0.5 1 d D . P G 2
H46D H 0.0514 0.0447 0.4743 0.195 Uiso 0.5 1 calc R U P G 2
H46E H 0.1374 0.0635 0.4958 0.195 Uiso 0.5 1 calc R U P G 2
H46F H 0.0586 0.0759 0.5271 0.195 Uiso 0.5 1 calc R U P G 2
C5A C 0.497(4) 0.279(3) 0.1336(19) 0.103(8) Uani 0.5 1 d D U P H 1
H5A1 H 0.4837 0.2523 0.1050 0.155 Uiso 0.5 1 calc R U P H 1
H5A2 H 0.4560 0.3138 0.1380 0.155 Uiso 0.5 1 calc R U P H 1
H5A3 H 0.5492 0.2999 0.1295 0.155 Uiso 0.5 1 calc R U P H 1
C7A C 0.518(4) 0.277(3) 0.2205(19) 0.103(8) Uani 0.5 1 d D U P H 1
H7A1 H 0.4763 0.3101 0.2252 0.155 Uiso 0.5 1 calc R U P H 1
H7A2 H 0.5226 0.2481 0.2491 0.155 Uiso 0.5 1 calc R U P H 1
H7A3 H 0.5696 0.2994 0.2151 0.155 Uiso 0.5 1 calc R U P H 1
C48A C 0.564(3) 0.182(3) 0.171(2) 0.103(8) Uani 0.5 1 d D U P H 1
H48A H 0.5525 0.1535 0.1431 0.155 Uiso 0.5 1 calc R U P H 1
H48B H 0.6154 0.2053 0.1657 0.155 Uiso 0.5 1 calc R U P H 1
H48C H 0.5684 0.1540 0.1998 0.155 Uiso 0.5 1 calc R U P H 1
C5B C 0.486(4) 0.308(2) 0.179(2) 0.103(8) Uani 0.5 1 d D U P H 2
H5B1 H 0.4476 0.3216 0.1545 0.155 Uiso 0.5 1 calc R U P H 2
H5B2 H 0.4660 0.3208 0.2109 0.155 Uiso 0.5 1 calc R U P H 2
H5B3 H 0.5374 0.3308 0.1734 0.155 Uiso 0.5 1 calc R U P H 2
C7B C 0.558(3) 0.215(3) 0.216(2) 0.103(8) Uani 0.5 1 d D U P H 2
H7B1 H 0.5670 0.1659 0.2153 0.155 Uiso 0.5 1 calc R U P H 2
H7B2 H 0.6089 0.2378 0.2098 0.155 Uiso 0.5 1 calc R U P H 2
H7B3 H 0.5375 0.2278 0.2473 0.155 Uiso 0.5 1 calc R U P H 2
C48B C 0.539(4) 0.217(3) 0.1299(18) 0.103(8) Uani 0.5 1 d D U P H 2
H48D H 0.5475 0.1688 0.1275 0.155 Uiso 0.5 1 calc R U P H 2
H48E H 0.5046 0.2323 0.1033 0.155 Uiso 0.5 1 calc R U P H 2
H48F H 0.5903 0.2408 0.1283 0.155 Uiso 0.5 1 calc R U P H 2
C55A C 0.272(3) 0.280(4) 0.001(2) 0.112(9) Uani 0.5 1 d D U P I 1
H55A H 0.2733 0.3154 -0.0239 0.167 Uiso 0.5 1 calc R U P I 1
H55B H 0.3243 0.2779 0.0167 0.167 Uiso 0.5 1 calc R U P I 1
H55C H 0.2603 0.2368 -0.0145 0.167 Uiso 0.5 1 calc R U P I 1
C56A C 0.226(4) 0.366(3) 0.063(3) 0.112(9) Uani 0.5 1 d D U P I 1
H56A H 0.2333 0.4003 0.0386 0.167 Uiso 0.5 1 calc R U P I 1
H56B H 0.1816 0.3789 0.0844 0.167 Uiso 0.5 1 calc R U P I 1
H56C H 0.2749 0.3612 0.0823 0.167 Uiso 0.5 1 calc R U P I 1
C57A C 0.120(3) 0.297(3) 0.015(2) 0.112(9) Uani 0.5 1 d D U P I 1
H57A H 0.1203 0.3276 -0.0129 0.167 Uiso 0.5 1 calc R U P I 1
H57B H 0.1074 0.2514 0.0036 0.167 Uiso 0.5 1 calc R U P I 1
H57C H 0.0805 0.3116 0.0381 0.167 Uiso 0.5 1 calc R U P I 1
C55B C 0.187(4) 0.263(4) -0.0110(19) 0.112(9) Uani 0.5 1 d D U P I 2
H55D H 0.1946 0.2959 -0.0367 0.167 Uiso 0.5 1 calc R U P I 2
H55E H 0.2239 0.2251 -0.0159 0.167 Uiso 0.5 1 calc R U P I 2
H55F H 0.1320 0.2466 -0.0113 0.167 Uiso 0.5 1 calc R U P I 2
C56B C 0.292(3) 0.328(3) 0.040(2) 0.112(9) Uani 0.5 1 d D U P I 2
H56D H 0.2986 0.3594 0.0138 0.167 Uiso 0.5 1 calc R U P I 2
H56E H 0.3000 0.3510 0.0710 0.167 Uiso 0.5 1 calc R U P I 2
H56F H 0.3317 0.2915 0.0374 0.167 Uiso 0.5 1 calc R U P I 2
C57B C 0.143(4) 0.356(3) 0.044(3) 0.112(9) Uani 0.5 1 d D U P I 2
H57D H 0.1495 0.3880 0.0179 0.167 Uiso 0.5 1 calc R U P I 2
H57E H 0.0886 0.3376 0.0436 0.167 Uiso 0.5 1 calc R U P I 2
H57F H 0.1520 0.3790 0.0750 0.167 Uiso 0.5 1 calc R U P I 2
O41 O 0.2002(14) -0.0030(11) 0.3686(8) 0.095(7) Uani 1 1 d D . . . .
C8 C 0.131(2) -0.0257(14) 0.3580(14) 0.083(10) Uani 1 1 d D . . . .
C42A C 0.101(5) -0.083(3) 0.385(2) 0.15(2) Uani 0.5 1 d D . P J 1
C52A C 0.139(6) -0.152(3) 0.367(3) 0.134(17) Uani 0.5 1 d D . P J 1
H52A H 0.1181 -0.1897 0.3862 0.201 Uiso 0.5 1 calc R U P J 1
H52B H 0.1259 -0.1594 0.3331 0.201 Uiso 0.5 1 calc R U P J 1
H52C H 0.1978 -0.1508 0.3707 0.201 Uiso 0.5 1 calc R U P J 1
C53A C 0.006(5) -0.094(4) 0.384(3) 0.134(17) Uani 0.5 1 d D . P J 1
H53A H -0.0070 -0.1341 0.4037 0.201 Uiso 0.5 1 calc R U P J 1
H53B H -0.0205 -0.0549 0.3978 0.201 Uiso 0.5 1 calc R U P J 1
H53C H -0.0117 -0.1014 0.3512 0.201 Uiso 0.5 1 calc R U P J 1
C59A C 0.126(6) -0.077(4) 0.441(3) 0.134(17) Uani 0.5 1 d D . P J 1
H59A H 0.1055 -0.1157 0.4585 0.201 Uiso 0.5 1 calc R U P J 1
H59B H 0.1844 -0.0751 0.4437 0.201 Uiso 0.5 1 calc R U P J 1
H59C H 0.1030 -0.0355 0.4542 0.201 Uiso 0.5 1 calc R U P J 1
C42B C 0.098(4) -0.086(3) 0.381(2) 0.15(2) Uani 0.5 1 d D . P J 2
C52B C 0.096(7) -0.143(4) 0.340(3) 0.134(17) Uani 0.5 1 d D . P J 2
H52D H 0.0745 -0.1848 0.3534 0.201 Uiso 0.5 1 calc R U P J 2
H52E H 0.0622 -0.1284 0.3131 0.201 Uiso 0.5 1 calc R U P J 2
H52F H 0.1505 -0.1513 0.3281 0.201 Uiso 0.5 1 calc R U P J 2
C53B C 0.009(5) -0.065(4) 0.396(3) 0.134(17) Uani 0.5 1 d D . P J 2
H53D H -0.0171 -0.1038 0.4116 0.201 Uiso 0.5 1 calc R U P J 2
H53E H 0.0110 -0.0276 0.4185 0.201 Uiso 0.5 1 calc R U P J 2
H53F H -0.0218 -0.0524 0.3674 0.201 Uiso 0.5 1 calc R U P J 2
C59B C 0.149(7) -0.111(4) 0.426(3) 0.134(17) Uani 0.5 1 d D . P J 2
H59D H 0.1241 -0.1513 0.4398 0.201 Uiso 0.5 1 calc R U P J 2
H59E H 0.2038 -0.1212 0.4165 0.201 Uiso 0.5 1 calc R U P J 2
H59F H 0.1499 -0.0754 0.4507 0.201 Uiso 0.5 1 calc R U P J 2
N1A N -0.098(4) 0.349(2) 0.244(3) 0.148(14) Uani 0.5 1 d D U P K 1
O28A O -0.113(5) 0.285(3) 0.256(3) 0.156(13) Uani 0.5 1 d D U P K 1
O29A O -0.024(4) 0.368(3) 0.233(3) 0.156(13) Uani 0.5 1 d D U P K 1
O30A O -0.156(4) 0.395(3) 0.246(3) 0.156(13) Uani 0.5 1 d D U P K 1
N1B N -0.084(4) 0.368(3) 0.250(3) 0.148(14) Uani 0.5 1 d D U P L 12
O28B O -0.159(4) 0.378(3) 0.266(3) 0.156(13) Uani 0.5 1 d D U P L 12
O29B O -0.063(5) 0.307(3) 0.235(3) 0.156(13) Uani 0.5 1 d D U P L 12
O30B O -0.027(4) 0.410(3) 0.265(3) 0.156(13) Uani 0.5 1 d D U P L 12
O3 O -0.0037(9) 0.1723(7) 0.2336(5) 0.039(3) Uani 1 1 d D . . . .
H1O3 H -0.0255 0.2125 0.2483 0.059 Uiso 1 1 d DR U . . .
O9 O 0.2302(10) 0.1932(8) 0.1847(5) 0.048(3) Uani 1 1 d D . . . .
H1O9 H 0.2454 0.2336 0.1801 0.072 Uiso 1 1 d DR U . . .
O5 O 0.1915(9) 0.1245(7) 0.3259(6) 0.043(3) Uani 1 1 d D . . . .
H1O5 H 0.1988 0.0837 0.3439 0.064 Uiso 1 1 d DR U . . .
O1 O 0.1389(10) 0.1017(8) 0.2331(6) 0.046(4) Uani 1 1 d D . . . .
H1O1 H 0.1346 0.0619 0.2226 0.070 Uiso 1 1 d DR U . . .
O15 O 0.1007(13) 0.2800(10) 0.2155(6) 0.070(5) Uani 1 1 d D . . . .
H115 H 0.0944 0.2711 0.2458 0.105 Uiso 1 1 d DR U . . .
H215 H 0.0635 0.3081 0.2072 0.105 Uiso 1 1 d DR U . . .
O27 O 0.2873(16) 0.0111(12) 0.2803(9) 0.101(8) Uani 1 1 d D . . . .
H127 H 0.2802 0.0078 0.3178 0.152 Uiso 1 1 d DR U . . .
H227 H 0.3332 -0.0103 0.2692 0.152 Uiso 1 1 d DR U . . .

loop_
_atom_site_aniso_label
_atom_site_aniso_U_11
_atom_site_aniso_U_22
_atom_site_aniso_U_33
_atom_site_aniso_U_23
_atom_site_aniso_U_13
_atom_site_aniso_U_12
Dy1 0.0611(6) 0.0520(6) 0.0382(5) 0.0003(4) 0.0007(4) -0.0096(5)
Dy2 0.0577(6) 0.0455(5) 0.0392(5) 0.0032(4) 0.0009(4) -0.0017(5)
Dy3 0.0556(6) 0.0544(6) 0.0495(6) 0.0028(5) 0.0024(5) -0.0027(5)
Co4 0.0521(18) 0.0482(16) 0.0452(16) 0.0001(13) 0.0017(13) -0.0021(13)
Co5 0.075(2) 0.0494(18) 0.0410(16) -0.0007(13) -0.0037(15) -0.0090(15)
Co6 0.066(2) 0.063(2) 0.0520(19) -0.0101(16) 0.0168(17) -0.0202(16)
O8 0.100(15) 0.061(11) 0.048(9) 0.021(8) -0.028(10) -0.012(10)
O10 0.076(12) 0.034(7) 0.051(9) 0.006(7) -0.001(8) -0.006(7)
O6 0.072(11) 0.051(9) 0.048(9) -0.008(7) 0.002(8) -0.023(8)
O2 0.103(15) 0.048(9) 0.043(9) -0.005(7) -0.014(9) -0.004(9)
O4 0.062(11) 0.074(11) 0.045(9) 0.009(8) 0.007(8) 0.003(8)
O25 0.099(15) 0.074(12) 0.033(8) 0.003(8) 0.013(9) -0.007(10)
O11 0.072(14) 0.096(14) 0.051(10) -0.002(10) 0.024(10) 0.017(11)
O13 0.089(14) 0.061(11) 0.060(11) -0.022(9) 0.024(10) -0.008(9)
O12 0.079(14) 0.090(14) 0.058(11) 0.009(10) -0.017(10) -0.003(11)
O16 0.066(11) 0.059(10) 0.046(9) -0.001(8) 0.008(8) -0.008(8)
O17 0.044(9) 0.076(12) 0.077(13) -0.004(10) 0.004(9) -0.009(8)
O14 0.103(16) 0.073(12) 0.036(8) 0.000(8) -0.004(9) -0.012(11)
O18 0.058(12) 0.094(15) 0.075(14) -0.003(11) 0.004(10) -0.015(10)
O19 0.067(13) 0.069(12) 0.079(14) 0.009(10) -0.001(11) -0.006(10)
O20 0.083(14) 0.050(10) 0.096(16) 0.017(10) -0.026(12) -0.003(9)
O21 0.071(13) 0.098(15) 0.043(9) 0.001(10) 0.005(9) -0.038(12)
O22 0.075(12) 0.076(12) 0.062(11) -0.026(9) 0.025(10) -0.040(10)
C23 0.051(15) 0.10(2) 0.061(16) -0.027(16) 0.010(13) -0.008(14)
O23 0.075(14) 0.123(18) 0.054(11) 0.038(12) 0.014(10) -0.013(12)
O24 0.076(12) 0.063(11) 0.043(9) -0.009(8) 0.001(8) 0.013(8)
N25 0.102(18) 0.064(13) 0.046(10) -0.004(9) 0.008(11) -0.008(12)
C10 0.052(15) 0.076(17) 0.047(13) -0.002(12) 0.012(11) 0.010(12)
N26 0.074(12) 0.095(16) 0.091(16) -0.050(13) 0.030(11) -0.030(10)
N8 0.069(11) 0.081(15) 0.044(10) -0.006(10) 0.009(10) -0.013(10)
C9 0.09(2) 0.078(19) 0.042(14) 0.015(13) 0.003(14) 0.012(16)
C1 0.10(2) 0.055(15) 0.047(13) 0.006(11) -0.002(14) 0.017(14)
C2 0.10(2) 0.08(2) 0.051(15) 0.019(14) -0.037(16) -0.036(18)
C4 0.077(16) 0.107(18) 0.113(19) 0.033(16) -0.002(14) -0.040(13)
C3 0.070(17) 0.068(17) 0.059(16) -0.015(13) -0.001(14) 0.000(13)
C6 0.09(2) 0.049(16) 0.12(3) 0.000(18) 0.02(2) -0.024(15)
C11 0.10(2) 0.09(2) 0.048(15) 0.009(14) -0.001(16) -0.043(19)
C12 0.09(2) 0.10(2) 0.059(17) 0.025(17) 0.023(16) 0.012(18)
C13 0.096(19) 0.11(2) 0.13(3) 0.043(17) -0.029(17) 0.007(16)
C14 0.13(2) 0.11(2) 0.067(14) 0.036(14) 0.010(14) -0.036(16)
C15A 0.09(4) 0.07(2) 0.07(2) -0.002(17) -0.014(16) -0.017(17)
C16A 0.03(3) 0.12(4) 0.06(2) -0.03(2) -0.016(15) -0.02(2)
C17A 0.03(3) 0.10(3) 0.08(2) -0.03(2) -0.012(15) -0.01(2)
C18A 0.09(3) 0.05(2) 0.07(3) 0.003(16) -0.018(17) -0.009(19)
C15B 0.09(4) 0.07(2) 0.07(2) -0.002(17) -0.014(16) -0.017(17)
C16B 0.03(3) 0.12(4) 0.06(2) -0.03(2) -0.016(15) -0.02(2)
C17B 0.03(3) 0.10(3) 0.08(2) -0.03(2) -0.012(15) -0.01(2)
C18B 0.09(3) 0.05(2) 0.07(3) 0.003(16) -0.018(17) -0.009(19)
C20 0.16(4) 0.08(2) 0.044(14) 0.006(14) 0.015(19) 0.03(2)
C21A 0.14(3) 0.089(16) 0.057(13) -0.017(13) -0.012(17) -0.034(18)
C22A 0.18(4) 0.086(17) 0.079(19) -0.016(14) -0.02(2) -0.041(19)
C43A 0.20(4) 0.11(3) 0.08(2) -0.035(19) -0.03(2) -0.03(2)
C41A 0.22(5) 0.11(3) 0.11(4) -0.05(3) -0.04(3) -0.02(3)
C21B 0.14(3) 0.089(16) 0.057(13) -0.017(13) -0.012(17) -0.034(18)
C22B 0.18(4) 0.086(17) 0.079(19) -0.016(14) -0.02(2) -0.041(19)
C43B 0.20(4) 0.11(3) 0.08(2) -0.035(19) -0.03(2) -0.03(2)
C41B 0.22(5) 0.11(3) 0.11(4) -0.05(3) -0.04(3) -0.02(3)
C24A 0.088(16) 0.11(2) 0.07(2) -0.06(2) 0.040(14) -0.039(14)
C26A 0.075(13) 0.10(3) 0.06(2) -0.06(2) 0.029(14) -0.049(15)
C27A 0.08(2) 0.10(2) 0.10(2) -0.07(2) 0.029(17) -0.01(2)
C37A 0.08(3) 0.11(3) 0.10(2) -0.07(2) 0.04(3) 0.00(3)
C24B 0.088(16) 0.11(2) 0.07(2) -0.06(2) 0.040(14) -0.039(14)
C26B 0.075(13) 0.10(3) 0.06(2) -0.06(2) 0.029(14) -0.049(15)
C27B 0.08(2) 0.10(2) 0.10(2) -0.07(2) 0.029(17) -0.01(2)
C37B 0.08(3) 0.11(3) 0.10(2) -0.07(2) 0.04(3) 0.00(3)
C25A 0.03(2) 0.10(2) 0.08(2) -0.03(2) 0.023(18) 0.00(2)
C28A 0.10(2) 0.12(3) 0.11(3) -0.04(2) 0.06(2) -0.01(2)
C35A 0.13(4) 0.12(3) 0.11(3) -0.04(3) 0.07(3) -0.01(3)
C60A 0.16(4) 0.41(16) 0.13(3) 0.02(5) 0.09(3) 0.09(6)
C25B 0.03(2) 0.10(2) 0.08(2) -0.03(2) 0.023(18) 0.00(2)
C28B 0.10(2) 0.12(3) 0.11(3) -0.04(2) 0.06(2) -0.01(2)
C35B 0.13(4) 0.12(3) 0.11(3) -0.04(3) 0.07(3) -0.01(3)
C60B 0.16(4) 0.41(16) 0.13(3) 0.02(5) 0.09(3) 0.09(6)
C30 0.066(15) 0.19(3) 0.089(17) -0.005(18) 0.034(13) 0.043(16)
C32A 0.067(15) 0.20(3) 0.089(16) -0.006(18) 0.038(13) 0.043(16)
C33A 0.067(15) 0.20(3) 0.089(16) -0.006(18) 0.038(13) 0.043(16)
C36A 0.067(15) 0.20(3) 0.089(16) -0.006(18) 0.038(13) 0.043(16)
C32B 0.067(15) 0.20(3) 0.089(16) -0.006(18) 0.038(13) 0.043(16)
C33B 0.067(15) 0.20(3) 0.089(16) -0.006(18) 0.038(13) 0.043(16)
C36B 0.067(15) 0.20(3) 0.089(16) -0.006(18) 0.038(13) 0.043(16)
C19A 0.064(11) 0.09(2) 0.10(2) -0.01(2) -0.008(14) -0.009(12)
C34A 0.082(15) 0.11(2) 0.14(3) -0.02(3) -0.013(18) -0.025(14)
C58A 0.080(14) 0.15(3) 0.14(3) -0.02(3) -0.014(17) -0.021(15)
C49A 0.09(2) 0.16(4) 0.14(4) -0.02(4) -0.01(2) -0.03(2)
C19B 0.064(11) 0.09(2) 0.10(2) -0.01(2) -0.008(14) -0.009(12)
C34B 0.082(15) 0.11(2) 0.14(3) -0.02(3) -0.013(18) -0.025(14)
C58B 0.080(14) 0.15(3) 0.14(3) -0.02(3) -0.014(17) -0.021(15)
C49B 0.09(2) 0.16(4) 0.14(4) -0.02(4) -0.01(2) -0.03(2)
C31A 0.100(18) 0.11(2) 0.13(3) 0.040(17) -0.025(17) 0.006(16)
C50A 0.100(18) 0.11(2) 0.13(3) 0.040(17) -0.025(17) 0.006(16)
C51A 0.100(18) 0.11(2) 0.13(3) 0.040(17) -0.025(17) 0.006(16)
C31B 0.100(18) 0.11(2) 0.13(3) 0.040(17) -0.025(17) 0.006(16)
C50B 0.100(18) 0.11(2) 0.13(3) 0.040(17) -0.025(17) 0.006(16)
C51B 0.100(18) 0.11(2) 0.13(3) 0.040(17) -0.025(17) 0.006(16)
C38 0.17(4) 0.029(14) 0.16(4) -0.003(19) 0.03(3) -0.038(19)
C29A 0.05(2) 0.16(4) 0.02(3) 0.00(3) 0.00(2) -0.02(2)
C39A 0.10(3) 0.26(7) 0.13(4) 0.06(5) -0.06(3) -0.07(4)
C40A 0.10(3) 0.26(7) 0.13(4) 0.06(5) -0.06(3) -0.07(4)
C47A 0.10(3) 0.26(7) 0.13(4) 0.06(5) -0.06(3) -0.07(4)
C29B 0.05(2) 0.16(4) 0.02(3) 0.00(3) 0.00(2) -0.02(2)
C39B 0.10(3) 0.26(7) 0.13(4) 0.06(5) -0.06(3) -0.07(4)
C40B 0.10(3) 0.26(7) 0.13(4) 0.06(5) -0.06(3) -0.07(4)
C47B 0.10(3) 0.26(7) 0.13(4) 0.06(5) -0.06(3) -0.07(4)
C44A 0.16(4) 0.17(4) 0.058(18) 0.01(2) 0.01(2) 0.00(3)
C45A 0.16(4) 0.17(4) 0.058(18) 0.01(2) 0.01(2) 0.00(3)
C46A 0.16(4) 0.17(4) 0.058(18) 0.01(2) 0.01(2) 0.00(3)
C44B 0.16(4) 0.17(4) 0.058(18) 0.01(2) 0.01(2) 0.00(3)
C45B 0.16(4) 0.17(4) 0.058(18) 0.01(2) 0.01(2) 0.00(3)
C46B 0.16(4) 0.17(4) 0.058(18) 0.01(2) 0.01(2) 0.00(3)
C5A 0.082(15) 0.112(18) 0.117(19) 0.033(15) -0.002(14) -0.038(13)
C7A 0.082(15) 0.112(18) 0.117(19) 0.033(15) -0.002(14) -0.038(13)
C48A 0.082(15) 0.112(18) 0.117(19) 0.033(15) -0.002(14) -0.038(13)
C5B 0.082(15) 0.112(18) 0.117(19) 0.033(15) -0.002(14) -0.038(13)
C7B 0.082(15) 0.112(18) 0.117(19) 0.033(15) -0.002(14) -0.038(13)
C48B 0.082(15) 0.112(18) 0.117(19) 0.033(15) -0.002(14) -0.038(13)
C55A 0.13(2) 0.12(2) 0.079(15) 0.028(14) 0.009(14) -0.035(16)
C56A 0.13(2) 0.12(2) 0.079(15) 0.028(14) 0.009(14) -0.035(16)
C57A 0.13(2) 0.12(2) 0.079(15) 0.028(14) 0.009(14) -0.035(16)
C55B 0.13(2) 0.12(2) 0.079(15) 0.028(14) 0.009(14) -0.035(16)
C56B 0.13(2) 0.12(2) 0.079(15) 0.028(14) 0.009(14) -0.035(16)
C57B 0.13(2) 0.12(2) 0.079(15) 0.028(14) 0.009(14) -0.035(16)
O41 0.090(17) 0.105(18) 0.089(16) 0.045(14) -0.025(13) -0.005(13)
C8 0.11(3) 0.043(15) 0.10(2) 0.029(15) -0.02(2) 0.015(15)
C42A 0.17(6) 0.12(4) 0.17(6) 0.04(4) -0.09(5) -0.01(4)
C52A 0.24(5) 0.07(2) 0.10(3) 0.03(2) 0.00(3) 0.01(3)
C53A 0.24(5) 0.07(2) 0.10(3) 0.03(2) 0.00(3) 0.01(3)
C59A 0.24(5) 0.07(2) 0.10(3) 0.03(2) 0.00(3) 0.01(3)
C42B 0.17(6) 0.12(4) 0.17(6) 0.04(4) -0.09(5) -0.01(4)
C52B 0.24(5) 0.07(2) 0.10(3) 0.03(2) 0.00(3) 0.01(3)
C53B 0.24(5) 0.07(2) 0.10(3) 0.03(2) 0.00(3) 0.01(3)
C59B 0.24(5) 0.07(2) 0.10(3) 0.03(2) 0.00(3) 0.01(3)
N1A 0.24(3) 0.116(19) 0.08(2) -0.007(15) -0.01(2) 0.09(2)
O28A 0.25(3) 0.118(18) 0.10(2) -0.007(15) -0.01(2) 0.09(2)
O29A 0.25(3) 0.118(18) 0.10(2) -0.007(15) -0.01(2) 0.09(2)
O30A 0.25(3) 0.118(18) 0.10(2) -0.007(15) -0.01(2) 0.09(2)
N1B 0.24(3) 0.116(19) 0.08(2) -0.007(15) -0.01(2) 0.09(2)
O28B 0.25(3) 0.118(18) 0.10(2) -0.007(15) -0.01(2) 0.09(2)
O29B 0.25(3) 0.118(18) 0.10(2) -0.007(15) -0.01(2) 0.09(2)
O30B 0.25(3) 0.118(18) 0.10(2) -0.007(15) -0.01(2) 0.09(2)
O3 0.051(9) 0.037(7) 0.030(7) -0.003(5) -0.002(6) -0.001(6)
O9 0.062(10) 0.042(8) 0.039(8) -0.001(6) 0.008(7) -0.002(7)
O5 0.036(8) 0.046(8) 0.046(8) 0.002(6) -0.002(6) -0.002(6)
O1 0.051(9) 0.047(9) 0.042(9) 0.003(7) 0.004(7) 0.001(7)
O15 0.100(15) 0.065(11) 0.044(9) -0.016(8) -0.002(9) -0.018(10)
O27 0.14(2) 0.076(14) 0.086(16) -0.011(12) 0.019(16) 0.043(14)

loop_
_atom_type_symbol
_atom_type_description
_atom_type_scat_dispersion_real
_atom_type_scat_dispersion_imag
_atom_type_scat_source
C C 0.0033 0.0016 'International Tables Vol C Tables 4.2.6.8 and 6.1.1.4'
H H 0.0000 0.0000 'International Tables Vol C Tables 4.2.6.8 and 6.1.1.4'
N N 0.0061 0.0033 'International Tables Vol C Tables 4.2.6.8 and 6.1.1.4'
O O 0.0106 0.0060 'International Tables Vol C Tables 4.2.6.8 and 6.1.1.4'
Co Co 0.3494 0.9721 'International Tables Vol C Tables 4.2.6.8 and 6.1.1.4'
Dy Dy -0.1892 4.4098 'International Tables Vol C Tables 4.2.6.8 and 6.1.1.4'

loop_
_geom_angle_atom_site_label_1
_geom_angle_atom_site_label_2
_geom_angle_atom_site_label_3
_geom_angle
_geom_angle_site_symmetry_1
_geom_angle_site_symmetry_3
_geom_angle_publ_flag
O22 Dy1 O6 82.8(6) . . ?
O22 Dy1 O8 124.7(8) . . ?
O6 Dy1 O8 75.4(7) . . ?
O22 Dy1 O3 142.1(6) . . ?
O6 Dy1 O3 70.3(5) . . ?
O8 Dy1 O3 74.5(6) . . ?
O22 Dy1 O23 76.2(8) . . ?
O6 Dy1 O23 122.6(7) . . ?
O8 Dy1 O23 74.4(7) . . ?
O3 Dy1 O23 141.0(7) . . ?
O22 Dy1 O9 68.0(6) . . ?
O6 Dy1 O9 141.3(6) . . ?
O8 Dy1 O9 142.2(6) . . ?
O3 Dy1 O9 119.2(5) . . ?
O23 Dy1 O9 75.5(7) . . ?
O22 Dy1 O1 81.4(7) . . ?
O6 Dy1 O1 83.0(6) . . ?
O8 Dy1 O1 142.6(6) . . ?
O3 Dy1 O1 69.5(5) . . ?
O23 Dy1 O1 142.6(7) . . ?
O9 Dy1 O1 68.4(5) . . ?
O22 Dy1 O15 138.5(7) . . ?
O6 Dy1 O15 138.0(7) . . ?
O8 Dy1 O15 82.1(7) . . ?
O3 Dy1 O15 69.7(6) . . ?
O23 Dy1 O15 83.2(8) . . ?
O9 Dy1 O15 72.2(6) . . ?
O1 Dy1 O15 94.6(6) . . ?
O22 Dy1 Co4 116.1(4) . . ?
O6 Dy1 Co4 35.3(4) . . ?
O8 Dy1 Co4 66.9(5) . . ?
O3 Dy1 Co4 35.5(3) . . ?
O23 Dy1 Co4 139.3(6) . . ?
O9 Dy1 Co4 145.1(4) . . ?
O1 Dy1 Co4 77.7(4) . . ?
O15 Dy1 Co4 103.1(5) . . ?
O22 Dy1 Co6 33.7(4) . . ?
O6 Dy1 Co6 115.1(5) . . ?
O8 Dy1 Co6 139.6(5) . . ?
O3 Dy1 Co6 145.7(4) . . ?
O23 Dy1 Co6 67.3(6) . . ?
O9 Dy1 Co6 35.1(4) . . ?
O1 Dy1 Co6 77.4(4) . . ?
O15 Dy1 Co6 105.0(5) . . ?
Co4 Dy1 Co6 143.57(9) . . ?
O22 Dy1 Dy2 114.7(6) . . ?
O6 Dy1 Dy2 77.8(4) . . ?
O8 Dy1 Dy2 109.3(5) . . ?
O3 Dy1 Dy2 34.9(4) . . ?
O23 Dy1 Dy2 158.9(6) . . ?
O9 Dy1 Dy2 91.6(4) . . ?
O1 Dy1 Dy2 35.0(4) . . ?
O15 Dy1 Dy2 76.9(4) . . ?
Co4 Dy1 Dy2 54.34(6) . . ?
Co6 Dy1 Dy2 111.01(8) . . ?
O22 Dy1 Dy3 74.3(6) . . ?
O6 Dy1 Dy3 114.8(5) . . ?
O8 Dy1 Dy3 160.5(5) . . ?
O3 Dy1 Dy3 92.8(4) . . ?
O23 Dy1 Dy3 109.7(5) . . ?
O9 Dy1 Dy3 34.4(4) . . ?
O1 Dy1 Dy3 34.2(4) . . ?
O15 Dy1 Dy3 79.5(5) . . ?
Co4 Dy1 Dy3 110.96(7) . . ?
Co6 Dy1 Dy3 53.37(7) . . ?
Dy2 Dy1 Dy3 59.89(3) . . ?
O20 Dy2 O11 111.0(8) . . ?
O20 Dy2 O10 73.5(7) . . ?
O11 Dy2 O10 74.8(7) . . ?
O20 Dy2 O25 78.7(8) . . ?
O11 Dy2 O25 77.0(8) . . ?
O10 Dy2 O25 129.3(6) . . ?
O20 Dy2 O24 142.1(7) . . ?
O11 Dy2 O24 91.3(7) . . ?
O10 Dy2 O24 143.9(6) . . ?
O25 Dy2 O24 77.0(6) . . ?
O20 Dy2 O5 79.3(6) . . ?
O11 Dy2 O5 145.2(7) . . ?
O10 Dy2 O5 138.7(6) . . ?
O25 Dy2 O5 72.6(7) . . ?
O24 Dy2 O5 65.9(5) . . ?
O20 Dy2 O1 89.0(7) . . ?
O11 Dy2 O1 140.9(6) . . ?
O10 Dy2 O1 79.7(6) . . ?
O25 Dy2 O1 141.5(7) . . ?
O24 Dy2 O1 92.1(6) . . ?
O5 Dy2 O1 69.3(5) . . ?
O20 Dy2 O3 137.7(7) . . ?
O11 Dy2 O3 73.8(6) . . ?
O10 Dy2 O3 67.4(5) . . ?
O25 Dy2 O3 139.8(6) . . ?
O24 Dy2 O3 76.8(6) . . ?
O5 Dy2 O3 121.7(5) . . ?
O1 Dy2 O3 69.2(5) . . ?
O20 Dy2 Co4 106.8(5) . . ?
O11 Dy2 Co4 65.7(5) . . ?
O10 Dy2 Co4 33.5(4) . . ?
O25 Dy2 Co4 141.8(6) . . ?
O24 Dy2 Co4 110.4(4) . . ?
O5 Dy2 Co4 145.4(4) . . ?
O1 Dy2 Co4 76.7(4) . . ?
O3 Dy2 Co4 34.7(3) . . ?
O20 Dy2 Co5 108.9(5) . . ?
O11 Dy2 Co5 116.9(6) . . ?
O10 Dy2 Co5 164.6(4) . . ?
O25 Dy2 Co5 65.3(5) . . ?
O24 Dy2 Co5 33.8(5) . . ?
O5 Dy2 Co5 33.2(3) . . ?
O1 Dy2 Co5 85.0(4) . . ?
O3 Dy2 Co5 104.9(3) . . ?
Co4 Dy2 Co5 139.41(9) . . ?
O20 Dy2 Dy1 119.0(6) . . ?
O11 Dy2 Dy1 108.0(5) . . ?
O10 Dy2 Dy1 73.9(4) . . ?
O25 Dy2 Dy1 155.9(5) . . ?
O24 Dy2 Dy1 79.3(4) . . ?
O5 Dy2 Dy1 93.7(4) . . ?
O1 Dy2 Dy1 35.2(4) . . ?
O3 Dy2 Dy1 34.4(4) . . ?
Co4 Dy2 Dy1 53.00(6) . . ?
Co5 Dy2 Dy1 92.22(6) . . ?
O20 Dy2 Dy3 87.4(6) . . ?
O11 Dy2 Dy3 161.6(6) . . ?
O10 Dy2 Dy3 112.3(4) . . ?
O25 Dy2 Dy3 107.7(6) . . ?
O24 Dy2 Dy3 73.0(4) . . ?
O5 Dy2 Dy3 35.1(4) . . ?
O1 Dy2 Dy3 34.6(4) . . ?
O3 Dy2 Dy3 92.9(4) . . ?
Co4 Dy2 Dy3 110.25(6) . . ?
Co5 Dy2 Dy3 53.48(7) . . ?
Dy1 Dy2 Dy3 60.46(3) . . ?
O13 Dy3 O2 141.6(7) . . ?
O13 Dy3 O18 77.9(7) . . ?
O2 Dy3 O18 82.8(8) . . ?
O13 Dy3 O12 127.3(8) . . ?
O2 Dy3 O12 78.2(7) . . ?
O18 Dy3 O12 75.9(8) . . ?
O13 Dy3 O1 81.1(7) . . ?
O2 Dy3 O1 94.4(7) . . ?
O18 Dy3 O1 141.4(7) . . ?
O12 Dy3 O1 141.3(7) . . ?
O13 Dy3 O9 67.7(6) . . ?
O2 Dy3 O9 75.2(6) . . ?
O18 Dy3 O9 73.9(7) . . ?
O12 Dy3 O9 141.8(7) . . ?
O1 Dy3 O9 68.3(5) . . ?
O13 Dy3 O5 141.6(6) . . ?
O2 Dy3 O5 66.8(6) . . ?
O18 Dy3 O5 140.2(7) . . ?
O12 Dy3 O5 73.2(7) . . ?
O1 Dy3 O5 69.1(5) . . ?
O9 Dy3 O5 118.9(5) . . ?
O13 Dy3 O27 77.6(7) . . ?
O2 Dy3 O27 140.5(7) . . ?
O18 Dy3 O27 120.0(8) . . ?
O12 Dy3 O27 77.2(9) . . ?
O1 Dy3 O27 86.0(8) . . ?
O9 Dy3 O27 139.1(8) . . ?
O5 Dy3 O27 76.7(6) . . ?
O13 Dy3 Co6 33.4(5) . . ?
O2 Dy3 Co6 108.3(4) . . ?
O18 Dy3 Co6 67.2(6) . . ?
O12 Dy3 Co6 141.0(6) . . ?
O1 Dy3 Co6 77.5(4) . . ?
O9 Dy3 Co6 35.2(4) . . ?
O5 Dy3 Co6 145.4(4) . . ?
O27 Dy3 Co6 110.4(5) . . ?
O13 Dy3 Co5 165.7(6) . . ?
O2 Dy3 Co5 34.0(5) . . ?
O18 Dy3 Co5 109.8(6) . . ?
O12 Dy3 Co5 66.9(6) . . ?
O1 Dy3 Co5 85.7(4) . . ?
O9 Dy3 Co5 102.2(4) . . ?
O5 Dy3 Co5 33.8(3) . . ?
O27 Dy3 Co5 107.1(5) . . ?
Co6 Dy3 Co5 137.41(10) . . ?
O13 Dy3 Dy2 114.3(5) . . ?
O2 Dy3 Dy2 74.9(5) . . ?
O18 Dy3 Dy2 155.7(6) . . ?
O12 Dy3 Dy2 108.1(6) . . ?
O1 Dy3 Dy2 34.7(4) . . ?
O9 Dy3 Dy2 90.9(4) . . ?
O5 Dy3 Dy2 34.9(4) . . ?
O27 Dy3 Dy2 83.9(6) . . ?
Co6 Dy3 Dy2 110.70(7) . . ?
Co5 Dy3 Dy2 54.11(7) . . ?
O13 Dy3 Dy1 73.9(6) . . ?
O2 Dy3 Dy1 81.0(5) . . ?
O18 Dy3 Dy1 107.9(6) . . ?
O12 Dy3 Dy1 158.2(6) . . ?
O1 Dy3 Dy1 34.5(4) . . ?
O9 Dy3 Dy1 34.0(4) . . ?
O5 Dy3 Dy1 92.7(4) . . ?
O27 Dy3 Dy1 116.3(7) . . ?
Co6 Dy3 Dy1 53.29(7) . . ?
Co5 Dy3 Dy1 92.07(7) . . ?
Dy2 Dy3 Dy1 59.65(3) . . ?
O4 Co4 O10 91.2(8) . . ?
O4 Co4 O6 175.3(8) . . ?
O10 Co4 O6 93.3(8) . . ?
O4 Co4 O16 86.0(8) . . ?
O10 Co4 O16 177.1(8) . . ?
O6 Co4 O16 89.5(8) . . ?
O4 Co4 O3 92.7(8) . . ?
O10 Co4 O3 87.1(7) . . ?
O6 Co4 O3 89.0(7) . . ?
O16 Co4 O3 93.8(7) . . ?
O4 Co4 N8 93.5(9) . . ?
O10 Co4 N8 87.1(9) . . ?
O6 Co4 N8 85.3(8) . . ?
O16 Co4 N8 92.3(9) . . ?
O3 Co4 N8 171.6(9) . . ?
O4 Co4 Dy1 136.5(6) . . ?
O10 Co4 Dy1 96.7(5) . . ?
O6 Co4 Dy1 44.3(5) . . ?
O16 Co4 Dy1 86.0(5) . . ?
O3 Co4 Dy1 45.5(4) . . ?
N8 Co4 Dy1 129.5(6) . . ?
O4 Co4 Dy2 85.0(6) . . ?
O10 Co4 Dy2 43.2(5) . . ?
O6 Co4 Dy2 99.3(5) . . ?
O16 Co4 Dy2 137.1(5) . . ?
O3 Co4 Dy2 45.0(4) . . ?
N8 Co4 Dy2 130.0(7) . . ?
Dy1 Co4 Dy2 72.66(7) . . ?
O5 Co5 O14 92.9(8) . . ?
O5 Co5 O2 87.1(7) . . ?
O14 Co5 O2 178.0(10) . . ?
O5 Co5 O24 86.5(7) . . ?
O14 Co5 O24 94.2(9) . . ?
O2 Co5 O24 87.8(8) . . ?
O5 Co5 O19 94.3(8) . . ?
O14 Co5 O19 85.4(10) . . ?
O2 Co5 O19 92.7(9) . . ?
O24 Co5 O19 179.1(9) . . ?
O5 Co5 N25 171.0(9) . . ?
O14 Co5 N25 94.3(9) . . ?
O2 Co5 N25 85.9(9) . . ?
O24 Co5 N25 87.6(10) . . ?
O19 Co5 N25 91.7(11) . . ?
O5 Co5 Dy3 45.6(5) . . ?
O14 Co5 Dy3 136.7(6) . . ?
O2 Co5 Dy3 42.9(5) . . ?
O24 Co5 Dy3 94.6(5) . . ?
O19 Co5 Dy3 86.3(7) . . ?
N25 Co5 Dy3 128.4(7) . . ?
O5 Co5 Dy2 44.3(5) . . ?
O14 Co5 Dy2 85.5(6) . . ?
O2 Co5 Dy2 95.9(6) . . ?
O24 Co5 Dy2 43.8(6) . . ?
O19 Co5 Dy2 136.9(7) . . ?
N25 Co5 Dy2 131.0(9) . . ?
Dy3 Co5 Dy2 72.42(7) . . ?
O13 Co6 O22 91.2(9) . . ?
O13 Co6 O17 94.0(9) . . ?
O22 Co6 O17 174.8(10) . . ?
O13 Co6 O9 86.8(7) . . ?
O22 Co6 O9 86.8(8) . . ?
O17 Co6 O9 94.1(8) . . ?
O13 Co6 O21 178.1(9) . . ?
O22 Co6 O21 90.5(9) . . ?
O17 Co6 O21 84.3(9) . . ?
O9 Co6 O21 92.6(8) . . ?
O13 Co6 N26 88.4(12) . . ?
O22 Co6 N26 87.4(10) . . ?
O17 Co6 N26 92.1(10) . . ?
O9 Co6 N26 172.4(9) . . ?
O21 Co6 N26 92.4(12) . . ?
O13 Co6 Dy1 96.4(6) . . ?
O22 Co6 Dy1 42.9(6) . . ?
O17 Co6 Dy1 136.7(6) . . ?
O9 Co6 Dy1 45.1(5) . . ?
O21 Co6 Dy1 84.3(7) . . ?
N26 Co6 Dy1 130.0(8) . . ?
O13 Co6 Dy3 42.3(5) . . ?
O22 Co6 Dy3 97.0(6) . . ?
O17 Co6 Dy3 87.3(6) . . ?
O9 Co6 Dy3 45.8(5) . . ?
O21 Co6 Dy3 136.7(6) . . ?
N26 Co6 Dy3 130.4(11) . . ?
Dy1 Co6 Dy3 73.35(7) . . ?
C23 O8 Dy1 134(2) . . ?
C18A O10 Co4 110(3) . . ?
C18B O10 Co4 106(3) . . ?
C18A O10 Dy2 146(3) . . ?
C18B O10 Dy2 132(3) . . ?
Co4 O10 Dy2 103.3(6) . . ?
C16B O6 Co4 115(3) . . ?
C16A O6 Co4 104(3) . . ?
C16B O6 Dy1 145(3) . . ?
C16A O6 Dy1 146(4) . . ?
Co4 O6 Dy1 100.4(7) . . ?
C6 O2 Co5 110.4(19) . . ?
C6 O2 Dy3 142(2) . . ?
Co5 O2 Dy3 103.2(8) . . ?
C10 O4 Co4 128.0(18) . . ?
C9 O25 Dy2 136.2(18) . . ?
C10 O11 Dy2 136.4(17) . . ?
C37A O13 Co6 114(5) . . ?
C37B O13 Co6 111(5) . . ?
C37A O13 Dy3 133(4) . . ?
C37B O13 Dy3 144(5) . . ?
Co6 O13 Dy3 104.3(8) . . ?
C2 O12 Dy3 130(2) . . ?
C23 O16 Co4 128(2) . . ?
C3 O17 Co6 123.6(19) . . ?
C9 O14 Co5 128.3(18) . . ?
C3 O18 Dy3 134(2) . . ?
C2 O19 Co5 127(2) . . ?
C8 O20 Dy2 133(2) . . ?
C11 O21 Co6 127.8(18) . . ?
C26B O22 Co6 112(3) . . ?
C26A O22 Co6 107(2) . . ?
C26B O22 Dy1 145(3) . . ?
C26A O22 Dy1 130(3) . . ?
Co6 O22 Dy1 103.5(7) . . ?
O16 C23 O8 125(3) . . ?
O16 C23 C13 119(3) . . ?
O8 C23 C13 116(3) . . ?
C11 O23 Dy1 134(2) . . ?
C1 O24 Co5 107.3(16) . . ?
C1 O24 Dy2 134.2(17) . . ?
Co5 O24 Dy2 102.5(7) . . ?
C20 N25 C38 108(3) . . ?
C20 N25 C21B 126(5) . . ?
C38 N25 C21B 103(5) . . ?
C20 N25 C21A 112(5) . . ?
C38 N25 C21A 114(5) . . ?
C20 N25 Co5 107(2) . . ?
C38 N25 Co5 104.0(18) . . ?
C21B N25 Co5 108(4) . . ?
C21A N25 Co5 112(4) . . ?
O11 C10 O4 124(2) . . ?
O11 C10 C30 120(3) . . ?
O4 C10 C30 115(3) . . ?
C27B N26 C24B 110(6) . . ?
C27A N26 C24A 111(6) . . ?
C27B N26 C25B 118(5) . . ?
C24B N26 C25B 92(4) . . ?
C27A N26 C25A 88(6) . . ?
C24A N26 C25A 134(4) . . ?
C27B N26 Co6 110(4) . . ?
C27A N26 Co6 102(4) . . ?
C24B N26 Co6 111(3) . . ?
C24A N26 Co6 104(3) . . ?
C25B N26 Co6 113(3) . . ?
C25A N26 Co6 113(3) . . ?
C17A N8 C15A 114(7) . . ?
C17B N8 C15B 104(7) . . ?
C17B N8 C19B 122(7) . . ?
C15B N8 C19B 118(8) . . ?
C17A N8 C19A 106(7) . . ?
C15A N8 C19A 99(8) . . ?
C17B N8 Co4 101(3) . . ?
C17A N8 Co4 107(3) . . ?
C15A N8 Co4 114(3) . . ?
C15B N8 Co4 102(3) . . ?
C19B N8 Co4 107(4) . . ?
C19A N8 Co4 117(4) . . ?
O25 C9 O14 124(2) . . ?
O25 C9 C12 119(3) . . ?
O14 C9 C12 116(3) . . ?
O24 C1 C20 104(2) . . ?
O19 C2 O12 129(3) . . ?
O19 C2 C29A 113(4) . . ?
O12 C2 C29A 118(4) . . ?
O19 C2 C29B 130(4) . . ?
O12 C2 C29B 102(4) . . ?
C5B C4 C7B 108(2) . . ?
C7A C4 C48A 108(2) . . ?
C7A C4 C5A 108(3) . . ?
C48A C4 C5A 109(2) . . ?
C5B C4 C48B 107(3) . . ?
C7B C4 C48B 106(3) . . ?
C5B C4 C3 109(4) . . ?
C7B C4 C3 115(3) . . ?
C7A C4 C3 113(4) . . ?
C48A C4 C3 111(3) . . ?
C5A C4 C3 109(3) . . ?
C48B C4 C3 112(4) . . ?
O18 C3 O17 127(3) . . ?
O18 C3 C4 118(3) . . ?
O17 C3 C4 114(3) . . ?
C38 C6 O2 118(3) . . ?
O23 C11 O21 126(3) . . ?
O23 C11 C14 123(4) . . ?
O21 C11 C14 111(3) . . ?
C45B C12 C44B 106(3) . . ?
C45B C12 C46B 105(3) . . ?
C44B C12 C46B 108(3) . . ?
C46A C12 C45A 110(2) . . ?
C46A C12 C44A 108(3) . . ?
C45A C12 C44A 107(3) . . ?
C45B C12 C9 116(4) . . ?
C44B C12 C9 107(4) . . ?
C46B C12 C9 115(4) . . ?
C46A C12 C9 113(4) . . ?
C45A C12 C9 106(4) . . ?
C44A C12 C9 112(4) . . ?
C50B C13 C31B 108(3) . . ?
C50B C13 C51B 115(2) . . ?
C31B C13 C51B 115(2) . . ?
C51A C13 C31A 108(3) . . ?
C51A C13 C50A 116(2) . . ?
C31A C13 C50A 115(2) . . ?
C51A C13 C23 112(4) . . ?
C50B C13 C23 107(4) . . ?
C31B C13 C23 105(4) . . ?
C51B C13 C23 105(4) . . ?
C31A C13 C23 112(4) . . ?
C50A C13 C23 93(4) . . ?
C11 C14 C55B 111(4) . . ?
C11 C14 C56A 105(4) . . ?
C11 C14 C57A 102(4) . . ?
C56A C14 C57A 112.3(19) . . ?
C11 C14 C56B 110(4) . . ?
C55B C14 C56B 112(2) . . ?
C11 C14 C55A 117(4) . . ?
C56A C14 C55A 109(3) . . ?
C57A C14 C55A 111(2) . . ?
C11 C14 C57B 109(4) . . ?
C55B C14 C57B 106(3) . . ?
C56B C14 C57B 108(3) . . ?
N8 C15A C18A 105(4) . . ?
O6 C16A C17A 129(6) . . ?
C16A C17A N8 104(5) . . ?
O10 C18A C15A 124(5) . . ?
N8 C15B C18B 110(6) . . ?
O6 C16B C17B 107(6) . . ?
C16B C17B N8 117(5) . . ?
O10 C18B C15B 101(5) . . ?
N25 C20 C1 109(2) . . ?
N25 C21A C22A 111(6) . . ?
C21A C22A C43A 105(7) . . ?
C41A C43A C22A 117(8) . . ?
N25 C21B C22B 112(6) . . ?
C21B C22B C43B 98(7) . . ?
C41B C43B C22B 103(7) . . ?
N26 C24A C26A 108(5) . . ?
O22 C26A C24A 97(4) . . ?
N26 C27A C37A 118(7) . . ?
O13 C37A C27A 107(8) . . ?
N26 C24B C26B 104(4) . . ?
O22 C26B C24B 112(4) . . ?
N26 C27B C37B 108(7) . . ?
O13 C37B C27B 115(7) . . ?
N26 C25A C28A 106(4) . . ?
C25A C28A C35A 101(5) . . ?
C28A C35A C60A 94(9) . . ?
N26 C25B C28B 123(5) . . ?
C25B C28B C35B 119(6) . . ?
C60B C35B C28B 147(10) . . ?
C10 C30 C32B 117(3) . . ?
C10 C30 C33A 110(3) . . ?
C10 C30 C32A 111(3) . . ?
C33A C30 C32A 114(2) . . ?
C10 C30 C36A 85(3) . . ?
C33A C30 C36A 117.0(18) . . ?
C32A C30 C36A 115.9(14) . . ?
C10 C30 C36B 99(3) . . ?
C32B C30 C36B 102(3) . . ?
C10 C30 C33B 112(3) . . ?
C32B C30 C33B 110(2) . . ?
C36B C30 C33B 116.7(19) . . ?
C34A C19A N8 117(7) . . ?
C58A C34A C19A 101(6) . . ?
C49A C58A C34A 114(8) . . ?
C34B C19B N8 114(6) . . ?
C19B C34B C58B 118(10) . . ?
C34B C58B C49B 121(9) . . ?
C6 C38 N25 108(3) . . ?
C2 C29A C40A 110(5) . . ?
C2 C29A C47A 102(5) . . ?
C40A C29A C47A 112(2) . . ?
C2 C29A C39A 107(5) . . ?
C40A C29A C39A 112(2) . . ?
C47A C29A C39A 112(2) . . ?
C2 C29B C40B 99(5) . . ?
C2 C29B C39B 104(5) . . ?
C40B C29B C39B 112(2) . . ?
C2 C29B C47B 119(5) . . ?
C40B C29B C47B 111(2) . . ?
C39B C29B C47B 111(2) . . ?
O41 C8 O20 124(3) . . ?
O41 C8 C42A 118(4) . . ?
O20 C8 C42A 118(4) . . ?
O41 C8 C42B 122(4) . . ?
O20 C8 C42B 114(4) . . ?
C8 C42A C53A 116(6) . . ?
C8 C42A C52A 112(5) . . ?
C53A C42A C52A 106(3) . . ?
C8 C42A C59A 111(5) . . ?
C53A C42A C59A 106(3) . . ?
C52A C42A C59A 106(3) . . ?
C8 C42B C52B 107(5) . . ?
C8 C42B C53B 105(6) . . ?
C52B C42B C53B 111(3) . . ?
C8 C42B C59B 113(6) . . ?
C52B C42B C59B 111(3) . . ?
C53B C42B C59B 111(3) . . ?
O28A N1A O29A 120.4(17) . . ?
O28A N1A O30A 120.0(17) . . ?
O29A N1A O30A 119.5(17) . . ?
O29B N1B O30B 119(2) . . ?
O29B N1B O28B 119(2) . . ?
O30B N1B O28B 118(2) . . ?
Co4 O3 Dy1 99.0(6) . . ?
Co4 O3 Dy2 100.3(6) . . ?
Dy1 O3 Dy2 110.7(6) . . ?
Co6 O9 Dy1 99.8(7) . . ?
Co6 O9 Dy3 99.1(7) . . ?
Dy1 O9 Dy3 111.6(6) . . ?
Co5 O5 Dy2 102.4(6) . . ?
Co5 O5 Dy3 100.7(6) . . ?
Dy2 O5 Dy3 110.0(6) . . ?
Dy3 O1 Dy2 110.7(7) . . ?
Dy3 O1 Dy1 111.3(6) . . ?
Dy2 O1 Dy1 109.8(6) . . ?

loop_
_geom_bond_atom_site_label_1
_geom_bond_atom_site_label_2
_geom_bond_distance
_geom_bond_site_symmetry_2
_geom_bond_publ_flag
Dy1 O22 2.307(19) . ?
Dy1 O6 2.321(15) . ?
Dy1 O8 2.34(2) . ?
Dy1 O3 2.360(15) . ?
Dy1 O23 2.367(18) . ?
Dy1 O9 2.368(17) . ?
Dy1 O1 2.394(16) . ?
Dy1 O15 2.455(17) . ?
Dy1 Co4 3.270(3) . ?
Dy1 Co6 3.296(4) . ?
Dy1 Dy2 3.9079(14) . ?
Dy1 Dy3 3.9396(17) . ?
Dy2 O20 2.296(19) . ?
Dy2 O11 2.30(2) . ?
Dy2 O10 2.339(17) . ?
Dy2 O25 2.357(18) . ?
Dy2 O24 2.358(19) . ?
Dy2 O5 2.383(15) . ?
Dy2 O1 2.384(16) . ?
Dy2 O3 2.391(14) . ?
Dy2 Co4 3.326(3) . ?
Dy2 Co5 3.329(4) . ?
Dy2 Dy3 3.9174(15) . ?
Dy3 O13 2.290(17) . ?
Dy3 O2 2.308(17) . ?
Dy3 O18 2.32(2) . ?
Dy3 O12 2.35(2) . ?
Dy3 O1 2.379(17) . ?
Dy3 O9 2.394(16) . ?
Dy3 O5 2.400(15) . ?
Dy3 O27 2.41(2) . ?
Dy3 Co6 3.300(4) . ?
Dy3 Co5 3.302(4) . ?
Co4 O4 1.872(18) . ?
Co4 O10 1.887(17) . ?
Co4 O6 1.921(18) . ?
Co4 O16 1.922(19) . ?
Co4 O3 1.923(15) . ?
Co4 N8 2.00(2) . ?
Co5 O5 1.868(14) . ?
Co5 O14 1.891(18) . ?
Co5 O2 1.894(19) . ?
Co5 O24 1.895(19) . ?
Co5 O19 1.92(2) . ?
Co5 N25 1.95(2) . ?
Co6 O13 1.88(2) . ?
Co6 O22 1.878(19) . ?
Co6 O17 1.922(18) . ?
Co6 O9 1.925(15) . ?
Co6 O21 1.94(2) . ?
Co6 N26 1.96(2) . ?
O8 C23 1.27(3) . ?
O10 C18A 1.39(4) . ?
O10 C18B 1.39(4) . ?
O6 C16B 1.33(4) . ?
O6 C16A 1.33(4) . ?
O2 C6 1.39(3) . ?
O4 C10 1.29(3) . ?
O25 C9 1.23(4) . ?
O11 C10 1.23(3) . ?
O13 C37A 1.40(4) . ?
O13 C37B 1.41(4) . ?
O12 C2 1.37(4) . ?
O16 C23 1.25(4) . ?
O17 C3 1.32(3) . ?
O14 C9 1.27(4) . ?
O18 C3 1.27(4) . ?
O19 C2 1.16(4) . ?
O20 C8 1.33(4) . ?
O21 C11 1.30(4) . ?
O22 C26B 1.43(4) . ?
O22 C26A 1.43(4) . ?
C23 C13 1.55(5) . ?
O23 C11 1.18(4) . ?
O24 C1 1.43(3) . ?
N25 C20 1.47(5) . ?
N25 C38 1.54(5) . ?
N25 C21B 1.55(5) . ?
N25 C21A 1.55(5) . ?
C10 C30 1.49(4) . ?
N26 C27B 1.44(5) . ?
N26 C27A 1.44(5) . ?
N26 C24B 1.47(5) . ?
N26 C24A 1.47(5) . ?
N26 C25B 1.53(4) . ?
N26 C25A 1.53(4) . ?
N8 C17B 1.48(4) . ?
N8 C17A 1.48(4) . ?
N8 C15A 1.49(4) . ?
N8 C15B 1.49(4) . ?
N8 C19B 1.54(4) . ?
N8 C19A 1.54(4) . ?
C9 C12 1.53(4) . ?
C1 C20 1.54(5) . ?
C2 C29A 1.59(5) . ?
C2 C29B 1.59(5) . ?
C4 C5B 1.47(3) . ?
C4 C7B 1.48(3) . ?
C4 C7A 1.49(3) . ?
C4 C48A 1.49(3) . ?
C4 C5A 1.49(3) . ?
C4 C48B 1.49(3) . ?
C4 C3 1.50(4) . ?
C6 C38 1.37(6) . ?
C11 C14 1.48(4) . ?
C12 C45B 1.50(4) . ?
C12 C44B 1.50(4) . ?
C12 C46B 1.50(4) . ?
C12 C46A 1.50(4) . ?
C12 C45A 1.50(4) . ?
C12 C44A 1.51(4) . ?
C13 C51A 1.47(4) . ?
C13 C50B 1.47(4) . ?
C13 C31B 1.47(4) . ?
C13 C51B 1.47(4) . ?
C13 C31A 1.48(4) . ?
C13 C50A 1.48(4) . ?
C14 C55B 1.53(4) . ?
C14 C56A 1.54(4) . ?
C14 C57A 1.54(4) . ?
C14 C56B 1.54(4) . ?
C14 C55A 1.54(4) . ?
C14 C57B 1.55(4) . ?
C15A C18A 1.51(6) . ?
C16A C17A 1.40(5) . ?
C15B C18B 1.51(7) . ?
C16B C17B 1.40(5) . ?
C21A C22A 1.65(6) . ?
C22A C43A 1.65(6) . ?
C43A C41A 1.65(6) . ?
C21B C22B 1.65(6) . ?
C22B C43B 1.65(6) . ?
C43B C41B 1.65(6) . ?
C24A C26A 1.59(6) . ?
C27A C37A 1.55(6) . ?
C24B C26B 1.59(6) . ?
C27B C37B 1.55(6) . ?
C25A C28A 1.63(4) . ?
C28A C35A 1.64(4) . ?
C35A C60A 1.64(4) . ?
C25B C28B 1.63(4) . ?
C28B C35B 1.64(4) . ?
C35B C60B 1.64(4) . ?
C30 C32B 1.54(4) . ?
C30 C33A 1.54(4) . ?
C30 C32A 1.55(4) . ?
C30 C36A 1.55(4) . ?
C30 C36B 1.55(4) . ?
C30 C33B 1.55(4) . ?
C19A C34A 1.52(5) . ?
C34A C58A 1.52(5) . ?
C58A C49A 1.52(5) . ?
C19B C34B 1.52(5) . ?
C34B C58B 1.52(5) . ?
C58B C49B 1.52(5) . ?
C29A C40A 1.62(7) . ?
C29A C47A 1.62(7) . ?
C29A C39A 1.62(7) . ?
C29B C40B 1.67(7) . ?
C29B C39B 1.67(7) . ?
C29B C47B 1.67(7) . ?
O41 C8 1.25(4) . ?
C8 C42A 1.43(7) . ?
C8 C42B 1.43(7) . ?
C42A C53A 1.57(4) . ?
C42A C52A 1.57(4) . ?
C42A C59A 1.57(4) . ?
C42B C52B 1.57(4) . ?
C42B C53B 1.58(4) . ?
C42B C59B 1.58(4) . ?
N1A O28A 1.30(3) . ?
N1A O29A 1.30(3) . ?
N1A O30A 1.31(3) . ?
N1B O29B 1.30(3) . ?
N1B O30B 1.31(3) . ?
N1B O28B 1.32(3) . ?
